data_7229048
loop_
_publ_author_name
'Li, Yunwu'
'Guo, Ling-Yu'
'Feng, Lei'
'Jaglicic, Zvonko'
'Zeng, Suyuan'
'Sun, Di'

_publ_section_title
;
 Self-Assembly, Structures, Magnetic Properties and Solution Behaviors of
 Six Mixed-Valence Cobalt Clusters
;
_journal_name_full CrystEngComm
_journal_paper_doi 10.1039/C7CE01375B
_journal_year 2017
_chemical_formula_sum 'C54 H112 Co6 N6 O24'
_chemical_formula_weight 1583.07
_space_group_crystal_system monoclinic
_space_group_IT_number 14
_space_group_name_Hall '-P 2yn'
_space_group_name_H-M_alt 'P 1 21/n 1'
_symmetry_space_group_name_Hall '-P 2yn'
_symmetry_space_group_name_H-M 'P 1 21/n 1'
_atom_sites_solution_hydrogens geom
_audit_creation_method SHELXL-2014/7
_audit_update_record
;
2017-04-24 deposited with the CCDC.
2017-09-04 downloaded from the CCDC.
;
_cell_angle_alpha 90
_cell_angle_beta 101.608(3)
_cell_angle_gamma 90
_cell_formula_units_Z 2
_cell_length_a 17.5789(10)
_cell_length_b 9.5632(3)
_cell_length_c 23.9684(8)
_cell_measurement_reflns_used 4140
_cell_measurement_temperature 298(2)
_cell_measurement_theta_max 27.465
_cell_measurement_theta_min 2.633
_cell_volume 3946.9(3)
_computing_structure_refinement 'SHELXL-2014/7 (Sheldrick, 2014)'
_diffrn_ambient_temperature 298(2)
_diffrn_measured_fraction_theta_full 0.963
_diffrn_measured_fraction_theta_max 0.963
_diffrn_measurement_device_type 'CCD area detector'
_diffrn_radiation_type MoK\a
_diffrn_radiation_wavelength 0.71073
_diffrn_reflns_av_R_equivalents 0.0686
_diffrn_reflns_av_unetI/netI 0.0940
_diffrn_reflns_Laue_measured_fraction_full 0.963
_diffrn_reflns_Laue_measured_fraction_max 0.963
_diffrn_reflns_limit_h_max 20
_diffrn_reflns_limit_h_min -8
_diffrn_reflns_limit_k_max 11
_diffrn_reflns_limit_k_min -11
_diffrn_reflns_limit_l_max 26
_diffrn_reflns_limit_l_min -28
_diffrn_reflns_number 17388
_diffrn_reflns_point_group_measured_fraction_full 0.963
_diffrn_reflns_point_group_measured_fraction_max 0.963
_diffrn_reflns_theta_full 24.997
_diffrn_reflns_theta_max 24.997
_diffrn_reflns_theta_min 2.631
_exptl_absorpt_coefficient_mu 1.300
_exptl_absorpt_correction_T_max 0.7456
_exptl_absorpt_correction_T_min 0.6453
_exptl_absorpt_correction_type multi-scan
_exptl_absorpt_process_details sadabs
_exptl_crystal_density_diffrn 1.332
_exptl_crystal_description rod
_exptl_crystal_F_000 1664
_exptl_crystal_size_max 0.200
_exptl_crystal_size_mid 0.180
_exptl_crystal_size_min 0.100
_exptl_transmission_factor_max 0.8655
_exptl_transmission_factor_min 0.8655
_refine_diff_density_max 0.738
_refine_diff_density_min -0.613
_refine_diff_density_rms 0.098
_refine_ls_extinction_method none
_refine_ls_goodness_of_fit_ref 1.032
_refine_ls_hydrogen_treatment constr
_refine_ls_matrix_type full
_refine_ls_number_parameters 389
_refine_ls_number_reflns 6719
_refine_ls_number_restraints 9
_refine_ls_restrained_S_all 1.034
_refine_ls_R_factor_all 0.1195
_refine_ls_R_factor_gt 0.0740
_refine_ls_shift/su_max 0.001
_refine_ls_shift/su_mean 0.000
_refine_ls_structure_factor_coef Fsqd
_refine_ls_weighting_details 'w=1/[\s^2^(Fo^2^)+(0.1029P)^2^+3.2894P] where P=(Fo^2^+2Fc^2^)/3'
_refine_ls_weighting_scheme calc
_refine_ls_wR_factor_gt 0.1823
_refine_ls_wR_factor_ref 0.2061
_reflns_Friedel_coverage 0.000
_reflns_number_gt 4115
_reflns_number_total 6719
_reflns_threshold_expression 'I > 2\s(I)'
_cod_data_source_file c7ce01375b2.cif
_cod_data_source_block p5
_cod_database_code 7229048
_shelx_shelxl_version_number 2014/7
_shelx_space_group_comment
;
The symmetry employed for this shelxl refinement is uniquely defined
by the following loop, which should always be used as a source of
symmetry information in preference to the above space-group names.
They are only intended as comments.
;
_shelx_estimated_absorpt_t_min 0.781
_shelx_estimated_absorpt_t_max 0.881

loop_
_space_group_symop_operation_xyz
'x, y, z'
'-x+1/2, y+1/2, -z+1/2'
'-x, -y, -z'
'x-1/2, -y-1/2, z-1/2'

loop_
_atom_site_label
_atom_site_type_symbol
_atom_site_fract_x
_atom_site_fract_y
_atom_site_fract_z
_atom_site_U_iso_or_equiv
_atom_site_adp_type
_atom_site_occupancy
_atom_site_site_symmetry_order
_atom_site_calc_flag
_atom_site_refinement_flags_posn
_atom_site_refinement_flags_adp
Co1 Co 0.91228(5) 0.04825(9) 0.48991(3) 0.0363(3) Uani 1 1 d . .
Co2 Co 0.97181(5) -0.10010(9) 0.60679(3) 0.0385(3) Uani 1 1 d . .
Co3 Co 0.83038(5) 0.07115(10) 0.58699(4) 0.0442(3) Uani 1 1 d . .
O1 O 0.9514(5) -0.4183(7) 0.7167(3) 0.101(2) Uani 1 1 d . .
H1 H 0.9395 -0.4027 0.7475 0.151 Uiso 1 1 calc R U
O2 O 1.0701(3) -0.0461(5) 0.65635(18) 0.0512(12) Uani 1 1 d . .
O3 O 1.1256(3) 0.0439(5) 0.58858(18) 0.0495(12) Uani 1 1 d . .
O4 O 0.9833(2) -0.1253(4) 0.52537(16) 0.0360(10) Uani 1 1 d . .
O5 O 0.9338(2) 0.1114(4) 0.57956(16) 0.0377(10) Uani 1 1 d . .
O6 O 0.8745(3) -0.0771(5) 0.63451(19) 0.0518(13) Uani 1 1 d . .
O7 O 0.8253(3) -0.0441(5) 0.52263(18) 0.0450(11) Uani 1 1 d . .
O8 O 0.8463(3) 0.2241(5) 0.46942(18) 0.0484(12) Uani 1 1 d . .
O9 O 0.7844(3) 0.2261(5) 0.54228(19) 0.0508(12) Uani 1 1 d . .
O12 O 0.7630(5) 0.2317(9) 0.7413(3) 0.113(2) Uani 1 1 d . .
H12 H 0.7212 0.2092 0.7215 0.170 Uiso 1 1 calc R U
N1 N 0.9816(3) -0.3214(6) 0.6111(2) 0.0490(15) Uani 1 1 d . .
H1A H 0.9314 -0.3594 0.6158 0.059 Uiso 1 1 calc R U
N2 N 0.7291(3) -0.0028(7) 0.5917(3) 0.0591(17) Uani 1 1 d . .
H2 H 0.6959 0.0739 0.5996 0.071 Uiso 1 1 calc R U
N3 N 0.8490(4) 0.1901(6) 0.6561(2) 0.0560(16) Uani 1 1 d . .
H3 H 0.8395 0.1302 0.6872 0.067 Uiso 1 1 calc R U
C1 C 1.0431(5) -0.3803(9) 0.6572(4) 0.081(3) Uani 1 1 d . .
H1B H 1.0928 -0.3384 0.6554 0.097 Uiso 1 1 calc R U
H1C H 1.0471 -0.4804 0.6518 0.097 Uiso 1 1 calc R U
C2 C 1.0235(6) -0.3514(12) 0.7150(4) 0.094(3) Uani 1 1 d . .
H2A H 1.0641 -0.3877 0.7450 0.113 Uiso 1 1 calc R U
H2B H 1.0192 -0.2515 0.7205 0.113 Uiso 1 1 calc R U
C3 C 0.9940(6) -0.3626(8) 0.5538(3) 0.072(2) Uani 1 1 d . .
H3A H 1.0493 -0.3683 0.5546 0.086 Uiso 1 1 calc R U
H3B H 0.9718 -0.4545 0.5443 0.086 Uiso 1 1 calc R U
C4 C 0.9585(5) -0.2625(7) 0.5096(3) 0.0492(18) Uani 1 1 d . .
H4A H 0.9730 -0.2864 0.4738 0.059 Uiso 1 1 calc R U
H4B H 0.9024 -0.2678 0.5043 0.059 Uiso 1 1 calc R U
C5 C 1.1235(4) 0.0204(7) 0.6395(3) 0.0466(17) Uani 1 1 d . .
C6 C 1.1912(5) 0.0727(9) 0.6849(3) 0.065(2) Uani 1 1 d . .
C7 C 1.1715(8) 0.0755(17) 0.7423(4) 0.172(7) Uani 1 1 d . .
H7A H 1.1548 -0.0158 0.7514 0.258 Uiso 1 1 calc R U
H7B H 1.1304 0.1415 0.7425 0.258 Uiso 1 1 calc R U
H7C H 1.2164 0.1026 0.7700 0.258 Uiso 1 1 calc R U
C8 C 1.2562(8) -0.0353(16) 0.6852(6) 0.170(6) Uani 1 1 d . .
H8A H 1.2364 -0.1276 0.6892 0.254 Uiso 1 1 calc R U
H8B H 1.2984 -0.0164 0.7165 0.254 Uiso 1 1 calc R U
H8C H 1.2744 -0.0294 0.6501 0.254 Uiso 1 1 calc R U
C9 C 1.2218(8) 0.2106(12) 0.6678(4) 0.144(6) Uani 1 1 d . .
H9A H 1.2732 0.2259 0.6896 0.215 Uiso 1 1 calc R U
H9B H 1.1883 0.2849 0.6750 0.215 Uiso 1 1 calc R U
H9C H 1.2232 0.2086 0.6280 0.215 Uiso 1 1 calc R U
C10 C 0.9597(4) 0.2339(7) 0.6123(3) 0.0454(17) Uani 1 1 d . .
H10A H 0.9374 0.3170 0.5923 0.054 Uiso 1 1 calc R U
H10B H 1.0158 0.2410 0.6188 0.054 Uiso 1 1 calc R U
C11 C 0.9332(5) 0.2204(8) 0.6688(3) 0.057(2) Uani 1 1 d . .
H11A H 0.9612 0.1452 0.6912 0.068 Uiso 1 1 calc R U
H11B H 0.9434 0.3066 0.6903 0.068 Uiso 1 1 calc R U
C12 C 0.8012(6) 0.3158(11) 0.6576(4) 0.090(3) Uani 1 1 d . .
H12A H 0.7506 0.3016 0.6333 0.108 Uiso 1 1 calc R U
H12B H 0.8255 0.3947 0.6427 0.108 Uiso 1 1 calc R U
C13 C 0.7908(7) 0.3497(13) 0.7189(4) 0.104(4) Uani 1 1 d . .
H13A H 0.8401 0.3773 0.7423 0.124 Uiso 1 1 calc R U
H13B H 0.7544 0.4264 0.7181 0.124 Uiso 1 1 calc R U
C14 C 0.7956(4) 0.2702(7) 0.4948(3) 0.0461(17) Uani 1 1 d . .
C15 C 0.7687(8) 0.4514(15) 0.4179(6) 0.172(7) Uani 1 1 d . .
H15A H 0.8170 0.4987 0.4315 0.258 Uiso 1 1 calc R U
H15B H 0.7307 0.5174 0.3993 0.258 Uiso 1 1 calc R U
H15C H 0.7760 0.3799 0.3914 0.258 Uiso 1 1 calc R U
C16 C 0.6648(7) 0.3204(16) 0.4447(9) 0.221(10) Uani 1 1 d . .
H16A H 0.6669 0.2718 0.4100 0.332 Uiso 1 1 calc R U
H16B H 0.6254 0.3913 0.4373 0.332 Uiso 1 1 calc R U
H16C H 0.6527 0.2553 0.4722 0.332 Uiso 1 1 calc R U
C17 C 0.7409(5) 0.3861(8) 0.4673(3) 0.060(2) Uani 1 1 d . .
C18 C 0.7325(11) 0.4943(14) 0.5100(6) 0.186(8) Uani 1 1 d . .
H18A H 0.7051 0.4555 0.5373 0.279 Uiso 1 1 calc R U
H18B H 0.7039 0.5723 0.4912 0.279 Uiso 1 1 calc R U
H18C H 0.7829 0.5251 0.5292 0.279 Uiso 1 1 calc R U
C19 C 0.7487(5) -0.0712(9) 0.4964(4) 0.067(2) Uani 1 1 d . .
H19A H 0.7455 -0.1637 0.4794 0.081 Uiso 1 1 calc R U
H19B H 0.7324 -0.0040 0.4660 0.081 Uiso 1 1 calc R U
C20 C 0.6957(5) -0.0636(11) 0.5366(4) 0.087(3) Uani 1 1 d . .
H20A H 0.6506 -0.0089 0.5193 0.104 Uiso 1 1 calc R U
H20B H 0.6779 -0.1574 0.5426 0.104 Uiso 1 1 calc R U
C21 C 0.7424(5) -0.1022(10) 0.6406(4) 0.082(3) Uani 1 1 d . .
H21A H 0.6996 -0.1678 0.6371 0.098 Uiso 1 1 calc R U
H21B H 0.7465 -0.0516 0.6762 0.098 Uiso 1 1 calc R U
C22 C 0.8183(5) -0.1800(9) 0.6395(4) 0.077(3) Uani 1 1 d . .
H22A H 0.8346 -0.2334 0.6742 0.093 Uiso 1 1 calc R U
H22B H 0.8114 -0.2437 0.6074 0.093 Uiso 1 1 calc R U
O10 O 0.6179(6) 0.1887(13) 0.6116(5) 0.194(5) Uani 1 1 d . .
O11 O 0.6057(6) 0.2016(13) 0.6974(5) 0.177(4) Uani 1 1 d . .
C23 C 0.5861(14) 0.227(2) 0.6465(12) 0.222(6) Uiso 1 1 d D U
C24 C 0.5366(13) 0.367(2) 0.6414(8) 0.224(6) Uiso 1 1 d D U
C25 C 0.4603(14) 0.313(2) 0.6359(9) 0.292(12) Uiso 1 1 d D U
H25A H 0.4587 0.2486 0.6665 0.438 Uiso 1 1 calc R U
H25B H 0.4248 0.3883 0.6374 0.438 Uiso 1 1 calc R U
H25C H 0.4457 0.2649 0.6001 0.438 Uiso 1 1 calc R U
C26 C 0.5375(19) 0.466(3) 0.5935(10) 0.40(2) Uiso 1 1 d D U
H26A H 0.5889 0.5032 0.5966 0.606 Uiso 1 1 calc R U
H26B H 0.5226 0.4172 0.5579 0.606 Uiso 1 1 calc R U
H26C H 0.5017 0.5406 0.5952 0.606 Uiso 1 1 calc R U
C27 C 0.5475(17) 0.468(3) 0.6929(9) 0.356(16) Uiso 1 1 d D U
H27A H 0.5985 0.5086 0.6989 0.533 Uiso 1 1 calc R U
H27B H 0.5093 0.5412 0.6853 0.533 Uiso 1 1 calc R U
H27C H 0.5415 0.4178 0.7264 0.533 Uiso 1 1 calc R U

loop_
_atom_site_aniso_label
_atom_site_aniso_U_11
_atom_site_aniso_U_22
_atom_site_aniso_U_33
_atom_site_aniso_U_23
_atom_site_aniso_U_13
_atom_site_aniso_U_12
Co1 0.0488(5) 0.0314(5) 0.0332(5) 0.0012(4) 0.0187(4) 0.0008(4)
Co2 0.0539(6) 0.0310(6) 0.0356(5) 0.0012(4) 0.0209(4) 0.0008(4)
Co3 0.0533(6) 0.0449(6) 0.0415(5) 0.0048(4) 0.0262(4) 0.0066(5)
O1 0.131(6) 0.089(5) 0.089(5) 0.016(4) 0.036(4) -0.017(4)
O2 0.065(3) 0.049(3) 0.041(3) 0.008(2) 0.014(2) -0.010(3)
O3 0.063(3) 0.052(3) 0.037(3) -0.003(2) 0.017(2) -0.008(2)
O4 0.050(3) 0.025(3) 0.037(2) -0.0039(19) 0.019(2) -0.001(2)
O5 0.057(3) 0.027(2) 0.036(2) -0.0047(19) 0.024(2) 0.001(2)
O6 0.060(3) 0.055(3) 0.046(3) 0.013(2) 0.026(2) 0.005(3)
O7 0.049(3) 0.045(3) 0.046(3) 0.000(2) 0.023(2) -0.004(2)
O8 0.056(3) 0.042(3) 0.054(3) 0.015(2) 0.026(2) 0.011(2)
O9 0.055(3) 0.051(3) 0.051(3) 0.007(2) 0.023(2) 0.015(2)
O12 0.123(6) 0.155(8) 0.073(4) -0.014(5) 0.047(4) 0.002(5)
N1 0.069(4) 0.032(3) 0.051(3) 0.007(3) 0.024(3) 0.001(3)
N2 0.056(4) 0.069(5) 0.061(4) 0.015(3) 0.032(3) 0.010(3)
N3 0.076(4) 0.051(4) 0.050(3) -0.004(3) 0.034(3) 0.012(3)
C1 0.091(7) 0.048(6) 0.109(8) 0.016(5) 0.031(6) 0.010(5)
C2 0.103(8) 0.112(9) 0.063(6) 0.019(6) 0.005(5) -0.001(7)
C3 0.107(7) 0.036(5) 0.080(6) 0.001(4) 0.037(5) -0.006(5)
C4 0.079(5) 0.025(4) 0.051(4) -0.002(3) 0.031(4) -0.010(4)
C5 0.065(5) 0.038(4) 0.037(4) -0.004(3) 0.010(3) -0.002(4)
C6 0.076(6) 0.071(6) 0.043(4) -0.001(4) 0.002(4) -0.023(5)
C7 0.172(13) 0.30(2) 0.041(6) -0.028(8) 0.018(7) -0.124(13)
C8 0.114(10) 0.171(14) 0.184(15) 0.003(11) -0.065(10) 0.020(10)
C9 0.202(14) 0.118(10) 0.086(8) 0.005(7) -0.030(8) -0.100(10)
C10 0.059(4) 0.032(4) 0.051(4) -0.009(3) 0.025(3) 0.003(3)
C11 0.079(6) 0.051(5) 0.049(4) -0.018(4) 0.029(4) 0.004(4)
C12 0.104(7) 0.086(7) 0.091(7) -0.008(6) 0.041(6) 0.014(6)
C13 0.140(10) 0.103(9) 0.084(7) -0.027(6) 0.061(7) 0.007(8)
C14 0.054(4) 0.037(4) 0.053(4) 0.011(3) 0.023(4) 0.006(3)
C15 0.193(14) 0.176(13) 0.179(13) 0.142(11) 0.117(11) 0.119(11)
C16 0.081(9) 0.136(13) 0.40(3) 0.117(15) -0.066(12) 0.003(8)
C17 0.060(5) 0.050(5) 0.072(5) 0.013(4) 0.023(4) 0.018(4)
C18 0.29(2) 0.123(11) 0.148(12) 0.020(10) 0.065(13) 0.144(14)
C19 0.060(5) 0.070(6) 0.072(6) -0.001(4) 0.015(4) -0.011(4)
C20 0.065(6) 0.112(8) 0.091(7) -0.007(6) 0.035(5) -0.023(5)
C21 0.065(5) 0.085(7) 0.108(7) 0.047(6) 0.050(5) 0.010(5)
C22 0.072(6) 0.067(6) 0.101(7) 0.037(5) 0.038(5) -0.005(5)
O10 0.153(9) 0.235(13) 0.218(12) -0.059(10) 0.094(8) 0.035(8)
O11 0.125(7) 0.248(13) 0.159(9) 0.053(9) 0.031(7) 0.047(7)

loop_
_atom_type_symbol
_atom_type_description
_atom_type_scat_dispersion_real
_atom_type_scat_dispersion_imag
_atom_type_scat_source
C C 0.0033 0.0016 'International Tables Vol C Tables 4.2.6.8 and 6.1.1.4'
H H 0.0000 0.0000 'International Tables Vol C Tables 4.2.6.8 and 6.1.1.4'
Co Co 0.3494 0.9721 'International Tables Vol C Tables 4.2.6.8 and 6.1.1.4'
N N 0.0061 0.0033 'International Tables Vol C Tables 4.2.6.8 and 6.1.1.4'
O O 0.0106 0.0060 'International Tables Vol C Tables 4.2.6.8 and 6.1.1.4'

loop_
_geom_angle_atom_site_label_1
_geom_angle_atom_site_label_2
_geom_angle_atom_site_label_3
_geom_angle
_geom_angle_site_symmetry_1
_geom_angle_site_symmetry_3
O8 Co1 O7 90.88(18) . .
O8 Co1 O3 93.94(19) . 3_756
O7 Co1 O3 92.08(18) . 3_756
O8 Co1 O4 98.32(17) . 3_756
O7 Co1 O4 166.43(17) . 3_756
O3 Co1 O4 97.18(16) 3_756 3_756
O8 Co1 O4 170.75(16) . .
O7 Co1 O4 86.24(17) . .
O3 Co1 O4 94.94(17) 3_756 .
O4 Co1 O4 83.12(16) 3_756 .
O8 Co1 O5 89.22(17) . .
O7 Co1 O5 74.86(16) . .
O3 Co1 O5 166.62(17) 3_756 .
O4 Co1 O5 95.21(15) 3_756 .
O4 Co1 O5 81.55(15) . .
O8 Co1 Co3 77.72(12) . .
O7 Co1 Co3 38.70(12) . .
O3 Co1 Co3 128.73(13) 3_756 .
O4 Co1 Co3 133.96(11) 3_756 .
O4 Co1 Co3 94.66(10) . .
O5 Co1 Co3 39.56(11) . .
O2 Co2 O6 119.1(2) . .
O2 Co2 O4 111.78(18) . .
O6 Co2 O4 127.08(19) . .
O2 Co2 N1 100.4(2) . .
O6 Co2 N1 99.3(2) . .
O4 Co2 N1 84.57(18) . .
O2 Co2 O5 96.69(18) . .
O6 Co2 O5 76.31(17) . .
O4 Co2 O5 84.61(15) . .
N1 Co2 O5 162.2(2) . .
O2 Co2 Co3 124.48(15) . .
O6 Co2 Co3 39.35(13) . .
O4 Co2 Co3 99.01(12) . .
N1 Co2 Co3 128.41(17) . .
O5 Co2 Co3 40.36(11) . .
O7 Co3 O6 90.0(2) . .
O7 Co3 O5 86.02(17) . .
O6 Co3 O5 85.65(19) . .
O7 Co3 O9 92.83(19) . .
O6 Co3 O9 177.0(2) . .
O5 Co3 O9 95.44(19) . .
O7 Co3 N2 86.6(2) . .
O6 Co3 N2 87.8(2) . .
O5 Co3 N2 170.1(2) . .
O9 Co3 N2 91.5(2) . .
O7 Co3 N3 173.4(2) . .
O6 Co3 N3 87.0(2) . .
O5 Co3 N3 87.8(2) . .
O9 Co3 N3 90.2(2) . .
N2 Co3 N3 99.2(3) . .
O7 Co3 Co2 72.84(14) . .
O6 Co3 Co2 41.45(13) . .
O5 Co3 Co2 48.20(12) . .
O9 Co3 Co2 140.59(13) . .
N2 Co3 Co2 122.99(19) . .
N3 Co3 Co2 101.16(18) . .
O7 Co3 Co1 42.98(13) . .
O6 Co3 Co1 102.23(14) . .
O5 Co3 Co1 47.21(12) . .
O9 Co3 Co1 80.52(13) . .
N2 Co3 Co1 127.7(2) . .
N3 Co3 Co1 132.10(18) . .
Co2 Co3 Co1 63.81(3) . .
C5 O2 Co2 124.0(4) . .
C5 O3 Co1 138.4(5) . 3_756
C4 O4 Co2 106.6(3) . .
C4 O4 Co1 121.2(4) . 3_756
Co2 O4 Co1 113.07(19) . 3_756
C4 O4 Co1 119.4(4) . .
Co2 O4 Co1 97.32(16) . .
Co1 O4 Co1 96.88(16) 3_756 .
C10 O5 Co3 108.6(3) . .
C10 O5 Co2 123.2(4) . .
Co3 O5 Co2 91.44(16) . .
C10 O5 Co1 137.4(4) . .
Co3 O5 Co1 93.24(18) . .
Co2 O5 Co1 91.12(15) . .
C22 O6 Co3 111.4(4) . .
C22 O6 Co2 128.3(5) . .
Co3 O6 Co2 99.20(19) . .
C19 O7 Co3 111.2(4) . .
C19 O7 Co1 129.4(4) . .
Co3 O7 Co1 98.3(2) . .
C14 O8 Co1 126.6(4) . .
C14 O9 Co3 129.6(4) . .
C3 N1 C1 111.4(6) . .
C3 N1 Co2 104.1(4) . .
C1 N1 Co2 116.9(5) . .
C20 N2 C21 115.5(8) . .
C20 N2 Co3 107.5(5) . .
C21 N2 Co3 106.1(5) . .
C12 N3 C11 112.9(7) . .
C12 N3 Co3 119.4(5) . .
C11 N3 Co3 105.9(4) . .
N1 C1 C2 110.1(7) . .
O1 C2 C1 108.1(8) . .
C4 C3 N1 111.9(6) . .
O4 C4 C3 110.5(6) . .
O3 C5 O2 124.8(6) . .
O3 C5 C6 117.8(7) . .
O2 C5 C6 117.4(6) . .
C7 C6 C9 113.4(9) . .
C7 C6 C5 111.9(7) . .
C9 C6 C5 111.2(7) . .
C7 C6 C8 108.6(10) . .
C9 C6 C8 106.4(10) . .
C5 C6 C8 104.8(7) . .
O5 C10 C11 107.3(5) . .
N3 C11 C10 107.8(6) . .
N3 C12 C13 111.7(8) . .
O12 C13 C12 108.5(9) . .
O8 C14 O9 124.9(6) . .
O8 C14 C17 119.5(6) . .
O9 C14 C17 115.5(6) . .
C16 C17 C18 109.9(11) . .
C16 C17 C15 107.5(11) . .
C18 C17 C15 110.3(10) . .
C16 C17 C14 107.1(7) . .
C18 C17 C14 110.5(8) . .
C15 C17 C14 111.4(7) . .
O7 C19 C20 112.1(7) . .
N2 C20 C19 114.9(7) . .
N2 C21 C22 107.1(6) . .
O6 C22 C21 106.8(7) . .
O10 C23 O11 125(2) . .
O10 C23 C24 123(2) . .
O11 C23 C24 106(2) . .
C25 C24 C26 108.4(18) . .
C25 C24 C27 105.3(14) . .
C26 C24 C27 101.3(14) . .
C25 C24 C23 101(2) . .
C26 C24 C23 120(2) . .
C27 C24 C23 119(2) . .

loop_
_geom_bond_atom_site_label_1
_geom_bond_atom_site_label_2
_geom_bond_distance
_geom_bond_site_symmetry_2
Co1 O8 2.046(4) .
Co1 O7 2.053(4) .
Co1 O3 2.063(4) 3_756
Co1 O4 2.079(4) 3_756
Co1 O4 2.147(4) .
Co1 O5 2.191(4) .
Co1 Co3 2.9805(11) .
Co2 O2 1.959(5) .
Co2 O6 1.968(4) .
Co2 O4 2.016(4) .
Co2 N1 2.124(5) .
Co2 O5 2.189(4) .
Co2 Co3 2.9349(13) .
Co3 O7 1.883(4) .
Co3 O6 1.885(5) .
Co3 O5 1.901(4) .
Co3 O9 1.911(5) .
Co3 N2 1.939(6) .
Co3 N3 1.982(6) .
O1 C2 1.428(11) .
O2 C5 1.266(8) .
O3 C5 1.249(7) .
O3 Co1 2.063(4) 3_756
O4 C4 1.410(7) .
O4 Co1 2.079(4) 3_756
O5 C10 1.433(7) .
O6 C22 1.416(9) .
O7 C19 1.392(9) .
O8 C14 1.256(7) .
O9 C14 1.265(7) .
O12 C13 1.382(12) .
N1 C3 1.488(9) .
N1 C1 1.492(10) .
N2 C20 1.454(10) .
N2 C21 1.492(9) .
N3 C12 1.471(10) .
N3 C11 1.480(9) .
C1 C2 1.518(12) .
C3 C4 1.469(10) .
C5 C6 1.525(10) .
C6 C7 1.485(12) .
C6 C9 1.511(12) .
C6 C8 1.540(15) .
C10 C11 1.521(8) .
C12 C13 1.551(12) .
C14 C17 1.527(10) .
C15 C17 1.505(12) .
C16 C17 1.480(14) .
C17 C18 1.483(14) .
C19 C20 1.470(11) .
C21 C22 1.533(11) .
O10 C23 1.15(2) .
O11 C23 1.23(2) .
C23 C24 1.586(10) .
C24 C25 1.42(3) .
C24 C26 1.49(3) .
C24 C27 1.553(10) .
